data_7000475
loop_
_publ_author_name
'Rasc\'on-Cruz, Fernando'
'Huerta-Lavorie, Ra\'ul'
'Jancik, Vojtech'
'Toscano, Rub\'en Alfredo'
'Cea-Olivares, Raymundo'

_publ_section_title
;
 Solubilizing functionalized molecular aluminosilicates
;
_journal_issue 7
_journal_name_full 'Dalton Transactions'
_journal_page_first 1195
_journal_page_last 1200
_journal_paper_doi 10.1039/b815291h
_journal_year 2009
_chemical_formula_moiety 'C41 H69 Al N2 O4.92 Si'
_chemical_formula_sum 'C41 H69 Al N2 O4.92 Si'
_chemical_formula_weight 723.77
_chemical_name_systematic
;
?
;
_space_group_IT_number 14
_symmetry_cell_setting monoclinic
_symmetry_space_group_name_Hall '-P 2ybc'
_symmetry_space_group_name_H-M 'P 1 21/c 1'
_atom_sites_solution_hydrogens geom
_atom_sites_solution_primary direct
_atom_sites_solution_secondary difmap
_audit_creation_method SHELXL-97
_cell_angle_alpha 90.00
_cell_angle_beta 90.24(2)
_cell_angle_gamma 90.00
_cell_formula_units_Z 4
_cell_length_a 12.061(2)
_cell_length_b 19.651(3)
_cell_length_c 18.008(3)
_cell_measurement_reflns_used 9914
_cell_measurement_temperature 173(2)
_cell_measurement_theta_max 25.31
_cell_measurement_theta_min 2.26
_cell_volume 4268.1(12)
_computing_cell_refinement 'Bruker SMART'
_computing_data_collection 'Bruker SMART'
_computing_data_reduction 'Bruker SAINT'
_computing_molecular_graphics 'Bruker SHELXTL'
_computing_publication_material 'Bruker SHELXTL'
_computing_structure_refinement 'SHELXL-97 (Sheldrick, 1997)'
_computing_structure_solution 'SHELXS-97 (Sheldrick, 1990)'
_diffrn_ambient_temperature 173(2)
_diffrn_detector_area_resol_mean 0.661
_diffrn_measured_fraction_theta_full 0.997
_diffrn_measured_fraction_theta_max 0.997
_diffrn_measurement_device_type 'CCD area detector'
_diffrn_measurement_method 'phi and omega scans'
_diffrn_radiation_monochromator graphite
_diffrn_radiation_source 'fine-focus sealed tube'
_diffrn_radiation_type MoK\a
_diffrn_radiation_wavelength 0.71073
_diffrn_reflns_av_R_equivalents 0.0598
_diffrn_reflns_av_sigmaI/netI 0.0407
_diffrn_reflns_limit_h_max 14
_diffrn_reflns_limit_h_min -14
_diffrn_reflns_limit_k_max 23
_diffrn_reflns_limit_k_min -23
_diffrn_reflns_limit_l_max 21
_diffrn_reflns_limit_l_min -21
_diffrn_reflns_number 44646
_diffrn_reflns_theta_full 25.03
_diffrn_reflns_theta_max 25.03
_diffrn_reflns_theta_min 1.69
_exptl_absorpt_coefficient_mu 0.117
_exptl_absorpt_correction_T_max 0.995
_exptl_absorpt_correction_T_min 0.966
_exptl_absorpt_correction_type multi-scan
_exptl_absorpt_process_details 'Sadabs, Sheldrick 1996'
_exptl_crystal_colour colorles
_exptl_crystal_density_diffrn 1.126
_exptl_crystal_density_method 'not measured'
_exptl_crystal_description plate
_exptl_crystal_F_000 1581
_exptl_crystal_size_max 0.32
_exptl_crystal_size_mid 0.28
_exptl_crystal_size_min 0.08
_refine_diff_density_max 0.363
_refine_diff_density_min -0.238
_refine_diff_density_rms 0.051
_refine_ls_extinction_method none
_refine_ls_goodness_of_fit_ref 1.027
_refine_ls_hydrogen_treatment mixed
_refine_ls_matrix_type full
_refine_ls_number_parameters 517
_refine_ls_number_reflns 7520
_refine_ls_number_restraints 140
_refine_ls_restrained_S_all 1.019
_refine_ls_R_factor_all 0.0694
_refine_ls_R_factor_gt 0.0519
_refine_ls_shift/su_max 0.001
_refine_ls_shift/su_mean 0.000
_refine_ls_structure_factor_coef Fsqd
_refine_ls_weighting_details 'calc w=1/[\s^2^(Fo^2^)+(0.0706P)^2^+1.1654P] where P=(Fo^2^+2Fc^2^)/3'
_refine_ls_weighting_scheme calc
_refine_ls_wR_factor_gt 0.1245
_refine_ls_wR_factor_ref 0.1343
_reflns_number_gt 5827
_reflns_number_total 7520
_reflns_threshold_expression >2sigma(I)
_cod_data_source_file b815291h.txt
_cod_data_source_block Compound_7
_cod_depositor_comments
;
The following automatic conversions were performed:
'_symmetry_cell_setting' value 'Monoclinic' changed to 'monoclinic'
according to '/home/saulius/struct/CIF-dictionaries/cif_core.dic'
dictionary named 'cif_core.dic' version 2.4.1 from 2010-06-29.

Automatic conversion script
Id: cif_fix_enum 1527 2010-12-29 10:47:43Z saulius 
;
_cod_original_cell_volume 4268(1)
_cod_original_sg_symbol_H-M P2(1)/c
_cod_database_code 7000475

loop_
_symmetry_equiv_pos_as_xyz
'x, y, z'
'-x, y+1/2, -z+1/2'
'-x, -y, -z'
'x, -y-1/2, z-1/2'

loop_
_atom_site_label
_atom_site_type_symbol
_atom_site_fract_x
_atom_site_fract_y
_atom_site_fract_z
_atom_site_U_iso_or_equiv
_atom_site_adp_type
_atom_site_occupancy
_atom_site_symmetry_multiplicity
_atom_site_calc_flag
_atom_site_refinement_flags
_atom_site_disorder_assembly
_atom_site_disorder_group
Al1 Al 0.23370(5) 0.74920(3) 0.03967(3) 0.02034(16) Uani 1 1 d . . .
N1 N 0.13278(13) 0.67497(8) 0.04354(9) 0.0224(4) Uani 1 1 d . A .
O1 O 0.32900(11) 0.74729(6) 0.11075(8) 0.0261(3) Uani 1 1 d . A .
C1 C -0.03700(18) 0.86878(11) -0.01778(13) 0.0348(5) Uani 1 1 d . A .
H1A H 0.0084 0.9037 -0.0419 0.052 Uiso 1 1 calc R . .
H1B H -0.0709 0.8879 0.0270 0.052 Uiso 1 1 calc R . .
H1C H -0.0953 0.8537 -0.0520 0.052 Uiso 1 1 calc R . .
N2 N 0.12497(13) 0.81899(8) 0.04560(9) 0.0217(4) Uani 1 1 d . A .
O5 O 0.29073(14) 0.75248(8) -0.04677(9) 0.0347(6) Uani 0.921(6) 1 d PD A 1
H5 H 0.3595(9) 0.7490(13) -0.0505(17) 0.052 Uiso 0.921(6) 1 d PD A 1
C2 C 0.03458(16) 0.80946(10) 0.00305(11) 0.0235(4) Uani 1 1 d . . .
C3 C 0.00283(17) 0.74515(10) -0.02230(12) 0.0253(5) Uani 1 1 d . A .
H3A H -0.0569(19) 0.7440(10) -0.0578(12) 0.030 Uiso 1 1 d . . .
O4 O 0.51415(11) 0.73748(7) 0.03939(8) 0.0276(3) Uani 1 1 d . . .
C4 C 0.04134(16) 0.68182(10) 0.00159(11) 0.0247(4) Uani 1 1 d . . .
O2 O 0.49654(11) 0.83659(7) 0.13369(7) 0.0260(3) Uani 1 1 d . . .
C5 C -0.02587(18) 0.62040(11) -0.02056(13) 0.0343(5) Uani 1 1 d . A .
H5A H -0.0346 0.5903 0.0224 0.051 Uiso 1 1 calc R . .
H5B H 0.0123 0.5959 -0.0603 0.051 Uiso 1 1 calc R . .
H5C H -0.0991 0.6351 -0.0382 0.051 Uiso 1 1 calc R . .
C6 C 0.15926(16) 0.60922(10) 0.07485(11) 0.0246(4) Uani 1 1 d . . .
C7 C 0.12782(17) 0.59550(10) 0.14876(12) 0.0283(5) Uani 1 1 d . A .
C8 C 0.15421(18) 0.53208(11) 0.17787(12) 0.0338(5) Uani 1 1 d . . .
H8A H 0.1328 0.5215 0.2272 0.041 Uiso 1 1 calc R A .
C9 C 0.21070(19) 0.48416(11) 0.13696(13) 0.0357(5) Uani 1 1 d . A .
H9A H 0.2276 0.4411 0.1581 0.043 Uiso 1 1 calc R . .
C10 C 0.24257(18) 0.49882(11) 0.06562(13) 0.0327(5) Uani 1 1 d . . .
H10A H 0.2825 0.4658 0.0381 0.039 Uiso 1 1 calc R A .
C11 C 0.21747(16) 0.56128(10) 0.03275(11) 0.0272(5) Uani 1 1 d . A .
C12 C 0.25635(17) 0.57468(11) -0.04630(12) 0.0305(5) Uani 1 1 d . . .
H12A H 0.2244 0.6190 -0.0631 0.037 Uiso 1 1 calc R A .
C13 C 0.38330(19) 0.58047(13) -0.04753(13) 0.0424(6) Uani 1 1 d . A .
H13A H 0.4069 0.6175 -0.0147 0.064 Uiso 1 1 calc R . .
H13B H 0.4079 0.5900 -0.0983 0.064 Uiso 1 1 calc R . .
H13C H 0.4161 0.5376 -0.0304 0.064 Uiso 1 1 calc R . .
C14 C 0.2176(2) 0.51912(12) -0.09988(13) 0.0420(6) Uani 1 1 d . A .
H14A H 0.1368 0.5146 -0.0970 0.063 Uiso 1 1 calc R . .
H14B H 0.2524 0.4758 -0.0863 0.063 Uiso 1 1 calc R . .
H14C H 0.2387 0.5314 -0.1506 0.063 Uiso 1 1 calc R . .
C15 C 0.06611(19) 0.64761(11) 0.19538(12) 0.0352(5) Uani 1 1 d . . .
H15A H 0.0961 0.6935 0.1825 0.042 Uiso 1 1 calc R A .
C16 C 0.0820(2) 0.63758(13) 0.27894(13) 0.0456(6) Uani 1 1 d . A .
H16A H 0.1614 0.6351 0.2905 0.068 Uiso 1 1 calc R . .
H16B H 0.0458 0.5952 0.2943 0.068 Uiso 1 1 calc R . .
H16C H 0.0490 0.6760 0.3056 0.068 Uiso 1 1 calc R . .
C17 C -0.0575(2) 0.64803(15) 0.17784(15) 0.0536(7) Uani 1 1 d . A .
H17A H -0.0688 0.6598 0.1255 0.080 Uiso 1 1 calc R . .
H17B H -0.0946 0.6817 0.2092 0.080 Uiso 1 1 calc R . .
H17C H -0.0886 0.6028 0.1875 0.080 Uiso 1 1 calc R . .
C18 C 0.14003(16) 0.88487(10) 0.08080(11) 0.0233(4) Uani 1 1 d . . .
C19 C 0.09439(17) 0.89551(10) 0.15166(11) 0.0276(5) Uani 1 1 d . A .
C20 C 0.10932(18) 0.95917(11) 0.18455(12) 0.0329(5) Uani 1 1 d . . .
H20A H 0.0779 0.9677 0.2319 0.040 Uiso 1 1 calc R A .
C21 C 0.16851(18) 1.01003(11) 0.14999(12) 0.0332(5) Uani 1 1 d . A .
H21A H 0.1785 1.0528 0.1737 0.040 Uiso 1 1 calc R . .
C22 C 0.21315(18) 0.99839(10) 0.08082(12) 0.0304(5) Uani 1 1 d . . .
H22A H 0.2544 1.0335 0.0574 0.037 Uiso 1 1 calc R A .
C23 C 0.19914(16) 0.93634(10) 0.04440(11) 0.0259(5) Uani 1 1 d . A .
C24 C 0.24890(17) 0.92722(10) -0.03237(11) 0.0283(5) Uani 1 1 d . . .
H24A H 0.2231 0.8825 -0.0524 0.034 Uiso 1 1 calc R A .
C25 C 0.37523(18) 0.92545(12) -0.02757(13) 0.0381(6) Uani 1 1 d . A .
H25A H 0.3983 0.8895 0.0069 0.057 Uiso 1 1 calc R . .
H25B H 0.4026 0.9695 -0.0097 0.057 Uiso 1 1 calc R . .
H25C H 0.4059 0.9162 -0.0769 0.057 Uiso 1 1 calc R . .
C26 C 0.2106(2) 0.98299(11) -0.08603(12) 0.0364(5) Uani 1 1 d . A .
H26A H 0.1294 0.9840 -0.0878 0.055 Uiso 1 1 calc R . .
H26B H 0.2395 0.9735 -0.1358 0.055 Uiso 1 1 calc R . .
H26C H 0.2383 1.0272 -0.0689 0.055 Uiso 1 1 calc R . .
C27 C 0.02908(19) 0.84107(11) 0.19251(12) 0.0354(5) Uani 1 1 d . . .
H27A H 0.0363 0.7976 0.1640 0.042 Uiso 1 1 calc R A .
C28 C 0.0746(3) 0.82897(18) 0.26966(16) 0.0742(10) Uani 1 1 d . A .
H28A H 0.1517 0.8136 0.2663 0.111 Uiso 1 1 calc R . .
H28B H 0.0301 0.7941 0.2945 0.111 Uiso 1 1 calc R . .
H28C H 0.0714 0.8714 0.2982 0.111 Uiso 1 1 calc R . .
C29 C -0.0932(2) 0.85896(15) 0.19609(19) 0.0652(9) Uani 1 1 d . A .
H29A H -0.1224 0.8648 0.1456 0.098 Uiso 1 1 calc R . .
H29B H -0.1026 0.9014 0.2240 0.098 Uiso 1 1 calc R . .
H29C H -0.1336 0.8222 0.2210 0.098 Uiso 1 1 calc R . .
C30 C 0.49762(19) 0.64768(11) 0.21561(13) 0.0364(5) Uani 1 1 d . B .
C31 C 0.3968(2) 0.64828(16) 0.26457(16) 0.0645(8) Uani 1 1 d . . .
H31A H 0.4082 0.6806 0.3053 0.097 Uiso 1 1 calc R . .
H31B H 0.3848 0.6026 0.2849 0.097 Uiso 1 1 calc R . .
H31C H 0.3319 0.6620 0.2353 0.097 Uiso 1 1 calc R . .
C32 C 0.4817(2) 0.59765(12) 0.15260(15) 0.0548(7) Uani 1 1 d . . .
H32A H 0.4117 0.6074 0.1269 0.082 Uiso 1 1 calc R . .
H32B H 0.4799 0.5512 0.1725 0.082 Uiso 1 1 calc R . .
H32C H 0.5433 0.6019 0.1176 0.082 Uiso 1 1 calc R . .
C33 C 0.6019(2) 0.63208(14) 0.25961(16) 0.0582(8) Uani 1 1 d . . .
H33A H 0.6131 0.6672 0.2975 0.087 Uiso 1 1 calc R . .
H33B H 0.6657 0.6313 0.2261 0.087 Uiso 1 1 calc R . .
H33C H 0.5943 0.5876 0.2837 0.087 Uiso 1 1 calc R . .
Si1 Si 0.46014(4) 0.75819(3) 0.11904(3) 0.02146(15) Uani 1 1 d D A .
O3 O 0.51324(11) 0.71525(7) 0.18707(8) 0.0300(4) Uani 1 1 d . . .
C34 C 0.6240(8) 0.7479(5) 0.0102(5) 0.0315(11) Uani 0.73(3) 1 d PDU B 1
C35 C 0.6348(9) 0.7003(5) -0.0556(6) 0.0485(18) Uani 0.73(3) 1 d PDU B 1
H35A H 0.5804 0.7128 -0.0938 0.073 Uiso 0.73(3) 1 calc PR B 1
H35B H 0.6214 0.6534 -0.0394 0.073 Uiso 0.73(3) 1 calc PR B 1
H35C H 0.7097 0.7038 -0.0761 0.073 Uiso 0.73(3) 1 calc PR B 1
C36 C 0.7115(11) 0.7311(7) 0.0687(6) 0.0461(18) Uani 0.73(3) 1 d PDU B 1
H36A H 0.7011 0.7605 0.1121 0.069 Uiso 0.73(3) 1 calc PR B 1
H36B H 0.7855 0.7387 0.0480 0.069 Uiso 0.73(3) 1 calc PR B 1
H36C H 0.7041 0.6834 0.0837 0.069 Uiso 0.73(3) 1 calc PR B 1
C37 C 0.6373(12) 0.8213(4) -0.0150(7) 0.0441(18) Uani 0.73(3) 1 d PDU B 1
H37A H 0.6340 0.8515 0.0283 0.066 Uiso 0.73(3) 1 calc PR B 1
H37B H 0.5774 0.8329 -0.0497 0.066 Uiso 0.73(3) 1 calc PR B 1
H37C H 0.7089 0.8267 -0.0397 0.066 Uiso 0.73(3) 1 calc PR B 1
C34A C 0.628(2) 0.7475(12) 0.0135(12) 0.035(3) Uani 0.27(3) 1 d PDU B 2
C35A C 0.646(3) 0.6856(12) -0.0349(17) 0.050(4) Uani 0.27(3) 1 d PDU B 2
H35D H 0.6429 0.6444 -0.0043 0.075 Uiso 0.27(3) 1 calc PR B 2
H35E H 0.7193 0.6887 -0.0584 0.075 Uiso 0.27(3) 1 calc PR B 2
H35F H 0.5887 0.6836 -0.0734 0.075 Uiso 0.27(3) 1 calc PR B 2
C36A C 0.710(3) 0.7514(14) 0.0771(13) 0.039(4) Uani 0.27(3) 1 d PDU B 2
H36D H 0.6939 0.7911 0.1080 0.059 Uiso 0.27(3) 1 calc PR B 2
H36E H 0.7856 0.7555 0.0571 0.059 Uiso 0.27(3) 1 calc PR B 2
H36F H 0.7053 0.7100 0.1072 0.059 Uiso 0.27(3) 1 calc PR B 2
C37A C 0.624(3) 0.8128(13) -0.0311(17) 0.045(4) Uani 0.27(3) 1 d PDU B 2
H37D H 0.6036 0.8507 0.0016 0.067 Uiso 0.27(3) 1 calc PR B 2
H37E H 0.5680 0.8085 -0.0707 0.067 Uiso 0.27(3) 1 calc PR B 2
H37F H 0.6964 0.8215 -0.0531 0.067 Uiso 0.27(3) 1 calc PR B 2
C38 C 0.49026(18) 0.87794(11) 0.19953(12) 0.0336(5) Uani 1 1 d . B .
C39 C 0.5861(2) 0.86109(14) 0.25014(15) 0.0533(7) Uani 1 1 d . . .
H39A H 0.5823 0.8130 0.2644 0.080 Uiso 1 1 calc R B .
H39B H 0.5825 0.8896 0.2947 0.080 Uiso 1 1 calc R . .
H39C H 0.6560 0.8697 0.2242 0.080 Uiso 1 1 calc R . .
C40 C 0.4985(3) 0.95038(13) 0.17204(17) 0.0734(10) Uani 1 1 d . . .
H40A H 0.5674 0.9561 0.1440 0.110 Uiso 1 1 calc R B .
H40B H 0.4986 0.9816 0.2145 0.110 Uiso 1 1 calc R . .
H40C H 0.4350 0.9605 0.1398 0.110 Uiso 1 1 calc R . .
C41 C 0.3812(2) 0.86612(18) 0.23723(16) 0.0708(10) Uani 1 1 d . . .
H41A H 0.3791 0.8198 0.2572 0.106 Uiso 1 1 calc R B .
H41B H 0.3207 0.8720 0.2012 0.106 Uiso 1 1 calc R . .
H41C H 0.3724 0.8989 0.2778 0.106 Uiso 1 1 calc R . .

loop_
_atom_site_aniso_label
_atom_site_aniso_U_11
_atom_site_aniso_U_22
_atom_site_aniso_U_33
_atom_site_aniso_U_23
_atom_site_aniso_U_13
_atom_site_aniso_U_12
Al1 0.0185(3) 0.0184(3) 0.0240(3) 0.0009(2) -0.0005(2) -0.0005(2)
N1 0.0206(9) 0.0192(8) 0.0274(9) 0.0013(7) -0.0023(7) -0.0023(7)
O1 0.0213(7) 0.0271(8) 0.0299(8) 0.0017(6) -0.0022(6) -0.0016(6)
C1 0.0273(12) 0.0316(12) 0.0455(14) 0.0001(10) -0.0095(10) 0.0069(9)
N2 0.0195(8) 0.0194(8) 0.0263(9) 0.0003(7) -0.0011(7) 0.0011(7)
O5 0.0333(10) 0.0386(11) 0.0322(10) 0.0013(7) 0.0039(8) 0.0011(8)
C2 0.0209(10) 0.0256(11) 0.0240(10) 0.0027(8) -0.0001(8) 0.0019(8)
C3 0.0191(10) 0.0297(12) 0.0270(11) -0.0004(9) -0.0050(9) -0.0008(8)
O4 0.0211(7) 0.0324(8) 0.0293(8) -0.0043(6) 0.0011(6) -0.0011(6)
C4 0.0219(10) 0.0257(11) 0.0264(11) -0.0014(8) 0.0011(8) -0.0036(8)
O2 0.0275(8) 0.0226(8) 0.0278(8) -0.0025(6) -0.0002(6) -0.0024(6)
C5 0.0296(12) 0.0295(12) 0.0436(13) -0.0012(10) -0.0088(10) -0.0063(9)
C6 0.0232(10) 0.0189(10) 0.0316(11) 0.0022(8) -0.0065(9) -0.0045(8)
C7 0.0267(11) 0.0263(11) 0.0318(12) 0.0039(9) -0.0029(9) -0.0055(9)
C8 0.0383(13) 0.0282(12) 0.0347(12) 0.0079(10) -0.0026(10) -0.0054(10)
C9 0.0403(13) 0.0213(11) 0.0454(14) 0.0093(10) -0.0089(11) -0.0007(10)
C10 0.0341(12) 0.0213(11) 0.0427(13) -0.0003(9) -0.0026(10) 0.0029(9)
C11 0.0250(11) 0.0229(11) 0.0337(12) 0.0001(9) -0.0050(9) -0.0043(9)
C12 0.0347(12) 0.0239(11) 0.0329(12) -0.0011(9) -0.0007(10) 0.0002(9)
C13 0.0399(14) 0.0473(15) 0.0400(14) -0.0014(11) 0.0041(11) -0.0061(11)
C14 0.0552(16) 0.0347(13) 0.0361(13) -0.0059(10) -0.0035(11) -0.0019(11)
C15 0.0439(14) 0.0283(12) 0.0334(12) 0.0056(10) 0.0073(10) -0.0006(10)
C16 0.0497(15) 0.0494(16) 0.0378(14) 0.0016(11) 0.0075(11) -0.0019(12)
C17 0.0443(15) 0.0689(19) 0.0477(16) 0.0013(14) 0.0062(12) 0.0205(14)
C18 0.0204(10) 0.0204(10) 0.0291(11) -0.0010(8) -0.0030(8) 0.0055(8)
C19 0.0242(11) 0.0263(11) 0.0324(12) 0.0000(9) 0.0001(9) 0.0056(9)
C20 0.0328(12) 0.0329(12) 0.0331(12) -0.0073(10) 0.0014(10) 0.0079(10)
C21 0.0348(12) 0.0240(11) 0.0408(13) -0.0083(10) -0.0073(10) 0.0031(9)
C22 0.0303(12) 0.0225(11) 0.0384(12) -0.0005(9) -0.0026(10) 0.0017(9)
C23 0.0230(10) 0.0233(11) 0.0314(11) 0.0008(9) -0.0045(9) 0.0037(8)
C24 0.0334(12) 0.0215(11) 0.0299(11) 0.0013(9) 0.0002(9) -0.0005(9)
C25 0.0348(13) 0.0419(14) 0.0377(13) 0.0061(11) 0.0049(10) 0.0043(10)
C26 0.0436(14) 0.0302(12) 0.0354(13) 0.0040(10) -0.0030(11) 0.0003(10)
C27 0.0414(14) 0.0282(12) 0.0366(13) -0.0035(10) 0.0106(10) 0.0012(10)
C28 0.079(2) 0.090(2) 0.0534(18) 0.0343(17) -0.0070(16) -0.0280(19)
C29 0.0402(16) 0.0586(19) 0.097(2) 0.0133(17) 0.0144(15) -0.0083(14)
C30 0.0401(13) 0.0290(12) 0.0401(13) 0.0137(10) -0.0113(11) -0.0054(10)
C31 0.0589(18) 0.075(2) 0.0597(18) 0.0303(16) 0.0027(15) -0.0100(15)
C32 0.076(2) 0.0295(14) 0.0585(17) 0.0081(12) -0.0222(15) -0.0076(13)
C33 0.0594(18) 0.0456(16) 0.0695(19) 0.0238(14) -0.0324(15) -0.0046(13)
Si1 0.0186(3) 0.0208(3) 0.0249(3) 0.0000(2) -0.0029(2) -0.0003(2)
O3 0.0286(8) 0.0272(8) 0.0341(8) 0.0068(6) -0.0079(6) -0.0018(6)
C34 0.019(2) 0.039(2) 0.037(2) -0.0024(18) 0.0047(19) 0.002(2)
C35 0.044(3) 0.056(4) 0.045(4) -0.011(3) 0.015(3) 0.003(3)
C36 0.025(2) 0.064(5) 0.049(3) 0.001(3) 0.002(2) 0.005(4)
C37 0.038(4) 0.045(2) 0.049(4) 0.002(2) 0.009(3) -0.006(2)
C34A 0.025(5) 0.042(5) 0.039(5) -0.003(4) 0.008(5) -0.001(5)
C35A 0.039(7) 0.057(6) 0.053(9) -0.015(6) 0.013(8) 0.007(6)
C36A 0.020(5) 0.049(9) 0.049(6) -0.002(6) 0.003(5) 0.005(7)
C37A 0.028(7) 0.052(6) 0.053(9) 0.010(6) 0.006(7) -0.004(7)
C38 0.0349(12) 0.0304(12) 0.0354(12) -0.0110(10) -0.0057(10) 0.0005(10)
C39 0.0514(16) 0.0578(17) 0.0505(16) -0.0186(13) -0.0224(13) 0.0058(13)
C40 0.116(3) 0.0328(16) 0.071(2) -0.0177(14) -0.0196(19) 0.0009(16)
C41 0.0439(16) 0.110(3) 0.0584(18) -0.0482(18) 0.0055(14) 0.0018(16)

loop_
_atom_type_symbol
_atom_type_description
_atom_type_scat_dispersion_real
_atom_type_scat_dispersion_imag
_atom_type_scat_source
C C 0.0033 0.0016 'International Tables Vol C Tables 4.2.6.8 and 6.1.1.4'
H H 0.0000 0.0000 'International Tables Vol C Tables 4.2.6.8 and 6.1.1.4'
N N 0.0061 0.0033 'International Tables Vol C Tables 4.2.6.8 and 6.1.1.4'
O O 0.0106 0.0060 'International Tables Vol C Tables 4.2.6.8 and 6.1.1.4'
Al Al 0.0645 0.0514 'International Tables Vol C Tables 4.2.6.8 and 6.1.1.4'
Si Si 0.0817 0.0704 'International Tables Vol C Tables 4.2.6.8 and 6.1.1.4'

loop_
_geom_angle_atom_site_label_1
_geom_angle_atom_site_label_2
_geom_angle_atom_site_label_3
_geom_angle
_geom_angle_site_symmetry_1
_geom_angle_site_symmetry_3
_geom_angle_publ_flag
O5 Al1 O1 114.20(8) . . ?
O5 Al1 N2 107.75(8) . . ?
O1 Al1 N2 115.70(7) . . ?
O5 Al1 N1 108.85(8) . . ?
O1 Al1 N1 112.49(7) . . ?
N2 Al1 N1 96.29(8) . . ?
C4 N1 C6 119.30(16) . . ?
C4 N1 Al1 115.32(13) . . ?
C6 N1 Al1 124.04(12) . . ?
Si1 O1 Al1 136.37(9) . . ?
C2 C1 H1A 109.5 . . ?
C2 C1 H1B 109.5 . . ?
H1A C1 H1B 109.5 . . ?
C2 C1 H1C 109.5 . . ?
H1A C1 H1C 109.5 . . ?
H1B C1 H1C 109.5 . . ?
C2 N2 C18 118.23(15) . . ?
C2 N2 Al1 115.21(13) . . ?
C18 N2 Al1 125.63(12) . . ?
Al1 O5 H5 118(2) . . ?
N2 C2 C3 122.24(17) . . ?
N2 C2 C1 120.01(18) . . ?
C3 C2 C1 117.74(18) . . ?
C4 C3 C2 128.00(19) . . ?
C4 C3 H3A 115.6(12) . . ?
C2 C3 H3A 116.2(12) . . ?
C34 O4 Si1 131.1(4) . . ?
C34A O4 Si1 128.7(9) . . ?
N1 C4 C3 122.34(18) . . ?
N1 C4 C5 120.61(18) . . ?
C3 C4 C5 117.05(18) . . ?
C38 O2 Si1 130.87(13) . . ?
C4 C5 H5A 109.5 . . ?
C4 C5 H5B 109.5 . . ?
H5A C5 H5B 109.5 . . ?
C4 C5 H5C 109.5 . . ?
H5A C5 H5C 109.5 . . ?
H5B C5 H5C 109.5 . . ?
C11 C6 C7 121.29(18) . . ?
C11 C6 N1 120.07(18) . . ?
C7 C6 N1 118.62(18) . . ?
C8 C7 C6 117.7(2) . . ?
C8 C7 C15 120.52(19) . . ?
C6 C7 C15 121.74(18) . . ?
C9 C8 C7 121.6(2) . . ?
C9 C8 H8A 119.2 . . ?
C7 C8 H8A 119.2 . . ?
C10 C9 C8 119.9(2) . . ?
C10 C9 H9A 120.1 . . ?
C8 C9 H9A 120.1 . . ?
C9 C10 C11 121.4(2) . . ?
C9 C10 H10A 119.3 . . ?
C11 C10 H10A 119.3 . . ?
C10 C11 C6 118.08(19) . . ?
C10 C11 C12 118.77(19) . . ?
C6 C11 C12 123.13(18) . . ?
C11 C12 C14 111.82(18) . . ?
C11 C12 C13 109.70(17) . . ?
C14 C12 C13 110.25(19) . . ?
C11 C12 H12A 108.3 . . ?
C14 C12 H12A 108.3 . . ?
C13 C12 H12A 108.3 . . ?
C12 C13 H13A 109.5 . . ?
C12 C13 H13B 109.5 . . ?
H13A C13 H13B 109.5 . . ?
C12 C13 H13C 109.5 . . ?
H13A C13 H13C 109.5 . . ?
H13B C13 H13C 109.5 . . ?
C12 C14 H14A 109.5 . . ?
C12 C14 H14B 109.5 . . ?
H14A C14 H14B 109.5 . . ?
C12 C14 H14C 109.5 . . ?
H14A C14 H14C 109.5 . . ?
H14B C14 H14C 109.5 . . ?
C7 C15 C17 111.72(19) . . ?
C7 C15 C16 113.39(19) . . ?
C17 C15 C16 108.87(19) . . ?
C7 C15 H15A 107.5 . . ?
C17 C15 H15A 107.5 . . ?
C16 C15 H15A 107.5 . . ?
C15 C16 H16A 109.5 . . ?
C15 C16 H16B 109.5 . . ?
H16A C16 H16B 109.5 . . ?
C15 C16 H16C 109.5 . . ?
H16A C16 H16C 109.5 . . ?
H16B C16 H16C 109.5 . . ?
C15 C17 H17A 109.5 . . ?
C15 C17 H17B 109.5 . . ?
H17A C17 H17B 109.5 . . ?
C15 C17 H17C 109.5 . . ?
H17A C17 H17C 109.5 . . ?
H17B C17 H17C 109.5 . . ?
C23 C18 C19 121.23(18) . . ?
C23 C18 N2 120.13(17) . . ?
C19 C18 N2 118.64(17) . . ?
C20 C19 C18 117.88(19) . . ?
C20 C19 C27 119.45(19) . . ?
C18 C19 C27 122.66(18) . . ?
C21 C20 C19 121.6(2) . . ?
C21 C20 H20A 119.2 . . ?
C19 C20 H20A 119.2 . . ?
C20 C21 C22 119.5(2) . . ?
C20 C21 H21A 120.2 . . ?
C22 C21 H21A 120.2 . . ?
C21 C22 C23 121.5(2) . . ?
C21 C22 H22A 119.2 . . ?
C23 C22 H22A 119.2 . . ?
C22 C23 C18 118.15(19) . . ?
C22 C23 C24 118.90(18) . . ?
C18 C23 C24 122.94(18) . . ?
C23 C24 C25 110.43(17) . . ?
C23 C24 C26 111.73(17) . . ?
C25 C24 C26 110.52(18) . . ?
C23 C24 H24A 108.0 . . ?
C25 C24 H24A 108.0 . . ?
C26 C24 H24A 108.0 . . ?
C24 C25 H25A 109.5 . . ?
C24 C25 H25B 109.5 . . ?
H25A C25 H25B 109.5 . . ?
C24 C25 H25C 109.5 . . ?
H25A C25 H25C 109.5 . . ?
H25B C25 H25C 109.5 . . ?
C24 C26 H26A 109.5 . . ?
C24 C26 H26B 109.5 . . ?
H26A C26 H26B 109.5 . . ?
C24 C26 H26C 109.5 . . ?
H26A C26 H26C 109.5 . . ?
H26B C26 H26C 109.5 . . ?
C28 C27 C29 110.3(2) . . ?
C28 C27 C19 111.6(2) . . ?
C29 C27 C19 111.29(19) . . ?
C28 C27 H27A 107.8 . . ?
C29 C27 H27A 107.8 . . ?
C19 C27 H27A 107.8 . . ?
C27 C28 H28A 109.5 . . ?
C27 C28 H28B 109.5 . . ?
H28A C28 H28B 109.5 . . ?
C27 C28 H28C 109.5 . . ?
H28A C28 H28C 109.5 . . ?
H28B C28 H28C 109.5 . . ?
C27 C29 H29A 109.5 . . ?
C27 C29 H29B 109.5 . . ?
H29A C29 H29B 109.5 . . ?
C27 C29 H29C 109.5 . . ?
H29A C29 H29C 109.5 . . ?
H29B C29 H29C 109.5 . . ?
O3 C30 C31 108.1(2) . . ?
O3 C30 C32 110.41(18) . . ?
C31 C30 C32 110.1(2) . . ?
O3 C30 C33 105.32(18) . . ?
C31 C30 C33 111.5(2) . . ?
C32 C30 C33 111.3(2) . . ?
C30 C31 H31A 109.5 . . ?
C30 C31 H31B 109.5 . . ?
H31A C31 H31B 109.5 . . ?
C30 C31 H31C 109.5 . . ?
H31A C31 H31C 109.5 . . ?
H31B C31 H31C 109.5 . . ?
C30 C32 H32A 109.5 . . ?
C30 C32 H32B 109.5 . . ?
H32A C32 H32B 109.5 . . ?
C30 C32 H32C 109.5 . . ?
H32A C32 H32C 109.5 . . ?
H32B C32 H32C 109.5 . . ?
C30 C33 H33A 109.5 . . ?
C30 C33 H33B 109.5 . . ?
H33A C33 H33B 109.5 . . ?
C30 C33 H33C 109.5 . . ?
H33A C33 H33C 109.5 . . ?
H33B C33 H33C 109.5 . . ?
O1 Si1 O3 112.85(8) . . ?
O1 Si1 O2 114.09(7) . . ?
O3 Si1 O2 105.43(7) . . ?
O1 Si1 O4 106.42(8) . . ?
O3 Si1 O4 112.21(8) . . ?
O2 Si1 O4 105.74(7) . . ?
C30 O3 Si1 134.51(13) . . ?
O4 C34 C35 106.3(7) . . ?
O4 C34 C37 109.9(8) . . ?
C35 C34 C37 110.0(6) . . ?
O4 C34 C36 110.6(8) . . ?
C35 C34 C36 110.2(5) . . ?
C37 C34 C36 109.7(6) . . ?
O4 C34A C35A 103(2) . . ?
O4 C34A C37A 105(2) . . ?
C35A C34A C37A 112.4(15) . . ?
O4 C34A C36A 112(2) . . ?
C35A C34A C36A 112.1(14) . . ?
C37A C34A C36A 112.2(16) . . ?
C34A C35A H35D 109.5 . . ?
C34A C35A H35E 109.5 . . ?
H35D C35A H35E 109.5 . . ?
C34A C35A H35F 109.5 . . ?
H35D C35A H35F 109.5 . . ?
H35E C35A H35F 109.5 . . ?
C34A C36A H36D 109.5 . . ?
C34A C36A H36E 109.5 . . ?
H36D C36A H36E 109.5 . . ?
C34A C36A H36F 109.5 . . ?
H36D C36A H36F 109.5 . . ?
H36E C36A H36F 109.5 . . ?
C34A C37A H37D 109.5 . . ?
C34A C37A H37E 109.5 . . ?
H37D C37A H37E 109.5 . . ?
C34A C37A H37F 109.5 . . ?
H37D C37A H37F 109.5 . . ?
H37E C37A H37F 109.5 . . ?
O2 C38 C41 109.53(18) . . ?
O2 C38 C39 109.35(18) . . ?
C41 C38 C39 111.4(2) . . ?
O2 C38 C40 104.97(19) . . ?
C41 C38 C40 110.7(2) . . ?
C39 C38 C40 110.7(2) . . ?
C38 C39 H39A 109.5 . . ?
C38 C39 H39B 109.5 . . ?
H39A C39 H39B 109.5 . . ?
C38 C39 H39C 109.5 . . ?
H39A C39 H39C 109.5 . . ?
H39B C39 H39C 109.5 . . ?
C38 C40 H40A 109.5 . . ?
C38 C40 H40B 109.5 . . ?
H40A C40 H40B 109.5 . . ?
C38 C40 H40C 109.5 . . ?
H40A C40 H40C 109.5 . . ?
H40B C40 H40C 109.5 . . ?
C38 C41 H41A 109.5 . . ?
C38 C41 H41B 109.5 . . ?
H41A C41 H41B 109.5 . . ?
C38 C41 H41C 109.5 . . ?
H41A C41 H41C 109.5 . . ?
H41B C41 H41C 109.5 . . ?

loop_
_geom_bond_atom_site_label_1
_geom_bond_atom_site_label_2
_geom_bond_distance
_geom_bond_site_symmetry_2
_geom_bond_publ_flag
Al1 O5 1.7057(18) . ?
Al1 O1 1.7171(15) . ?
Al1 N2 1.9009(16) . ?
Al1 N1 1.9012(16) . ?
N1 C4 1.341(2) . ?
N1 C6 1.445(2) . ?
O1 Si1 1.6025(15) . ?
C1 C2 1.497(3) . ?
C1 H1A 0.9800 . ?
C1 H1B 0.9800 . ?
C1 H1C 0.9800 . ?
N2 C2 1.343(2) . ?
N2 C18 1.452(2) . ?
O5 H5 0.835(10) . ?
C2 C3 1.397(3) . ?
C3 C4 1.396(3) . ?
C3 H3A 0.96(2) . ?
O4 C34 1.441(10) . ?
O4 C34A 1.46(3) . ?
O4 Si1 1.6296(15) . ?
C4 C5 1.507(3) . ?
O2 C38 1.440(2) . ?
O2 Si1 1.6233(14) . ?
C5 H5A 0.9800 . ?
C5 H5B 0.9800 . ?
C5 H5C 0.9800 . ?
C6 C11 1.400(3) . ?
C6 C7 1.411(3) . ?
C7 C8 1.389(3) . ?
C7 C15 1.521(3) . ?
C8 C9 1.378(3) . ?
C8 H8A 0.9500 . ?
C9 C10 1.373(3) . ?
C9 H9A 0.9500 . ?
C10 C11 1.395(3) . ?
C10 H10A 0.9500 . ?
C11 C12 1.524(3) . ?
C12 C14 1.529(3) . ?
C12 C13 1.536(3) . ?
C12 H12A 1.0000 . ?
C13 H13A 0.9800 . ?
C13 H13B 0.9800 . ?
C13 H13C 0.9800 . ?
C14 H14A 0.9800 . ?
C14 H14B 0.9800 . ?
C14 H14C 0.9800 . ?
C15 C17 1.522(3) . ?
C15 C16 1.529(3) . ?
C15 H15A 1.0000 . ?
C16 H16A 0.9800 . ?
C16 H16B 0.9800 . ?
C16 H16C 0.9800 . ?
C17 H17A 0.9800 . ?
C17 H17B 0.9800 . ?
C17 H17C 0.9800 . ?
C18 C23 1.402(3) . ?
C18 C19 1.408(3) . ?
C19 C20 1.395(3) . ?
C19 C27 1.520(3) . ?
C20 C21 1.378(3) . ?
C20 H20A 0.9500 . ?
C21 C22 1.378(3) . ?
C21 H21A 0.9500 . ?
C22 C23 1.394(3) . ?
C22 H22A 0.9500 . ?
C23 C24 1.520(3) . ?
C24 C25 1.526(3) . ?
C24 C26 1.531(3) . ?
C24 H24A 1.0000 . ?
C25 H25A 0.9800 . ?
C25 H25B 0.9800 . ?
C25 H25C 0.9800 . ?
C26 H26A 0.9800 . ?
C26 H26B 0.9800 . ?
C26 H26C 0.9800 . ?
C27 C28 1.511(4) . ?
C27 C29 1.518(3) . ?
C27 H27A 1.0000 . ?
C28 H28A 0.9800 . ?
C28 H28B 0.9800 . ?
C28 H28C 0.9800 . ?
C29 H29A 0.9800 . ?
C29 H29B 0.9800 . ?
C29 H29C 0.9800 . ?
C30 O3 1.437(2) . ?
C30 C31 1.505(4) . ?
C30 C32 1.513(3) . ?
C30 C33 1.515(3) . ?
C31 H31A 0.9800 . ?
C31 H31B 0.9800 . ?
C31 H31C 0.9800 . ?
C32 H32A 0.9800 . ?
C32 H32B 0.9800 . ?
C32 H32C 0.9800 . ?
C33 H33A 0.9800 . ?
C33 H33B 0.9800 . ?
C33 H33C 0.9800 . ?
Si1 O3 1.6175(15) . ?
C34 C35 1.515(6) . ?
C34 C37 1.521(7) . ?
C34 C36 1.524(6) . ?
C35 H35A 0.9800 . ?
C35 H35B 0.9800 . ?
C35 H35C 0.9800 . ?
C36 H36A 0.9800 . ?
C36 H36B 0.9800 . ?
C36 H36C 0.9800 . ?
C37 H37A 0.9800 . ?
C37 H37B 0.9800 . ?
C37 H37C 0.9800 . ?
C34A C35A 1.513(13) . ?
C34A C37A 1.515(14) . ?
C34A C36A 1.518(14) . ?
C35A H35D 0.9800 . ?
C35A H35E 0.9800 . ?
C35A H35F 0.9800 . ?
C36A H36D 0.9800 . ?
C36A H36E 0.9800 . ?
C36A H36F 0.9800 . ?
C37A H37D 0.9800 . ?
C37A H37E 0.9800 . ?
C37A H37F 0.9800 . ?
C38 C41 1.501(4) . ?
C38 C39 1.506(3) . ?
C38 C40 1.511(4) . ?
C39 H39A 0.9800 . ?
C39 H39B 0.9800 . ?
C39 H39C 0.9800 . ?
C40 H40A 0.9800 . ?
C40 H40B 0.9800 . ?
C40 H40C 0.9800 . ?
C41 H41A 0.9800 . ?
C41 H41B 0.9800 . ?
C41 H41C 0.9800 . ?

loop_
_geom_hbond_atom_site_label_D
_geom_hbond_atom_site_label_H
_geom_hbond_atom_site_label_A
_geom_hbond_distance_DH
_geom_hbond_distance_HA
_geom_hbond_distance_DA
_geom_hbond_angle_DHA
_geom_hbond_site_symmetry_A
O5 H5 O4 0.835(10) 2.48(2) 3.118(2) 134(3) .

loop_
_geom_torsion_atom_site_label_1
_geom_torsion_atom_site_label_2
_geom_torsion_atom_site_label_3
_geom_torsion_atom_site_label_4
_geom_torsion
_geom_torsion_site_symmetry_1
_geom_torsion_site_symmetry_2
_geom_torsion_site_symmetry_3
_geom_torsion_site_symmetry_4
_geom_torsion_publ_flag
O5 Al1 N1 C4 -67.87(16) . . . . ?
O1 Al1 N1 C4 164.53(13) . . . . ?
N2 Al1 N1 C4 43.33(15) . . . . ?
O5 Al1 N1 C6 98.78(16) . . . . ?
O1 Al1 N1 C6 -28.81(17) . . . . ?
N2 Al1 N1 C6 -150.01(15) . . . . ?
O5 Al1 O1 Si1 10.71(15) . . . . ?
N2 Al1 O1 Si1 -115.26(13) . . . . ?
N1 Al1 O1 Si1 135.42(12) . . . . ?
O5 Al1 N2 C2 68.51(15) . . . . ?
O1 Al1 N2 C2 -162.31(13) . . . . ?
N1 Al1 N2 C2 -43.61(15) . . . . ?
O5 Al1 N2 C18 -100.18(16) . . . . ?
O1 Al1 N2 C18 29.00(18) . . . . ?
N1 Al1 N2 C18 147.70(15) . . . . ?
C18 N2 C2 C3 -168.55(18) . . . . ?
Al1 N2 C2 C3 21.9(2) . . . . ?
C18 N2 C2 C1 10.5(3) . . . . ?
Al1 N2 C2 C1 -159.06(15) . . . . ?
N2 C2 C3 C4 13.5(3) . . . . ?
C1 C2 C3 C4 -165.6(2) . . . . ?
C6 N1 C4 C3 171.41(18) . . . . ?
Al1 N1 C4 C3 -21.3(2) . . . . ?
C6 N1 C4 C5 -7.4(3) . . . . ?
Al1 N1 C4 C5 159.98(15) . . . . ?
C2 C3 C4 N1 -13.8(3) . . . . ?
C2 C3 C4 C5 165.0(2) . . . . ?
C4 N1 C6 C11 84.7(2) . . . . ?
Al1 N1 C6 C11 -81.5(2) . . . . ?
C4 N1 C6 C7 -96.9(2) . . . . ?
Al1 N1 C6 C7 96.90(19) . . . . ?
C11 C6 C7 C8 -1.5(3) . . . . ?
N1 C6 C7 C8 -179.88(18) . . . . ?
C11 C6 C7 C15 179.05(19) . . . . ?
N1 C6 C7 C15 0.7(3) . . . . ?
C6 C7 C8 C9 1.0(3) . . . . ?
C15 C7 C8 C9 -179.6(2) . . . . ?
C7 C8 C9 C10 0.2(3) . . . . ?
C8 C9 C10 C11 -1.0(3) . . . . ?
C9 C10 C11 C6 0.5(3) . . . . ?
C9 C10 C11 C12 179.32(19) . . . . ?
C7 C6 C11 C10 0.8(3) . . . . ?
N1 C6 C11 C10 179.12(17) . . . . ?
C7 C6 C11 C12 -177.97(18) . . . . ?
N1 C6 C11 C12 0.3(3) . . . . ?
C10 C11 C12 C14 54.4(3) . . . . ?
C6 C11 C12 C14 -126.9(2) . . . . ?
C10 C11 C12 C13 -68.3(2) . . . . ?
C6 C11 C12 C13 110.5(2) . . . . ?
C8 C7 C15 C17 -98.5(2) . . . . ?
C6 C7 C15 C17 80.9(3) . . . . ?
C8 C7 C15 C16 25.0(3) . . . . ?
C6 C7 C15 C16 -155.6(2) . . . . ?
C2 N2 C18 C23 -90.7(2) . . . . ?
Al1 N2 C18 C23 77.6(2) . . . . ?
C2 N2 C18 C19 89.4(2) . . . . ?
Al1 N2 C18 C19 -102.24(19) . . . . ?
C23 C18 C19 C20 0.3(3) . . . . ?
N2 C18 C19 C20 -179.79(17) . . . . ?
C23 C18 C19 C27 179.52(19) . . . . ?
N2 C18 C19 C27 -0.6(3) . . . . ?
C18 C19 C20 C21 -1.2(3) . . . . ?
C27 C19 C20 C21 179.5(2) . . . . ?
C19 C20 C21 C22 0.8(3) . . . . ?
C20 C21 C22 C23 0.5(3) . . . . ?
C21 C22 C23 C18 -1.4(3) . . . . ?
C21 C22 C23 C24 178.99(19) . . . . ?
C19 C18 C23 C22 1.0(3) . . . . ?
N2 C18 C23 C22 -178.93(17) . . . . ?
C19 C18 C23 C24 -179.46(18) . . . . ?
N2 C18 C23 C24 0.7(3) . . . . ?
C22 C23 C24 C25 69.0(2) . . . . ?
C18 C23 C24 C25 -110.6(2) . . . . ?
C22 C23 C24 C26 -54.5(2) . . . . ?
C18 C23 C24 C26 125.9(2) . . . . ?
C20 C19 C27 C28 -53.9(3) . . . . ?
C18 C19 C27 C28 126.9(2) . . . . ?
C20 C19 C27 C29 69.8(3) . . . . ?
C18 C19 C27 C29 -109.4(2) . . . . ?
Al1 O1 Si1 O3 -151.09(11) . . . . ?
Al1 O1 Si1 O2 88.60(13) . . . . ?
Al1 O1 Si1 O4 -27.60(14) . . . . ?
C38 O2 Si1 O1 75.72(18) . . . . ?
C38 O2 Si1 O3 -48.66(18) . . . . ?
C38 O2 Si1 O4 -167.69(16) . . . . ?
C34 O4 Si1 O1 168.0(5) . . . . ?
C34A O4 Si1 O1 170.1(12) . . . . ?
C34 O4 Si1 O3 -68.1(5) . . . . ?
C34A O4 Si1 O3 -66.0(12) . . . . ?
C34 O4 Si1 O2 46.3(5) . . . . ?
C34A O4 Si1 O2 48.4(12) . . . . ?
C31 C30 O3 Si1 -81.9(3) . . . . ?
C32 C30 O3 Si1 38.6(3) . . . . ?
C33 C30 O3 Si1 158.87(18) . . . . ?
O1 Si1 O3 C30 41.3(2) . . . . ?
O2 Si1 O3 C30 166.50(19) . . . . ?
O4 Si1 O3 C30 -78.9(2) . . . . ?
C34A O4 C34 C35 128(26) . . . . ?
Si1 O4 C34 C35 163.6(5) . . . . ?
C34A O4 C34 C37 -113(26) . . . . ?
Si1 O4 C34 C37 -77.3(8) . . . . ?
C34A O4 C34 C36 8(25) . . . . ?
Si1 O4 C34 C36 44.0(9) . . . . ?
C34 O4 C34A C35A -68(25) . . . . ?
Si1 O4 C34A C35A 146.2(13) . . . . ?
C34 O4 C34A C37A 49(25) . . . . ?
Si1 O4 C34A C37A -96.4(18) . . . . ?
C34 O4 C34A C36A 171(26) . . . . ?
Si1 O4 C34A C36A 26(2) . . . . ?
Si1 O2 C38 C41 -42.1(3) . . . . ?
Si1 O2 C38 C39 80.2(2) . . . . ?
Si1 O2 C38 C40 -160.92(18) . . . . ?
